data_7200485
loop_
_publ_author_name
'Yang, Jin'
'Ma, Jian-Fang'
'Liu, Ying-Ying'
'Batten, Stuart R.'

_publ_section_title
;
 Four-, and six-connected entangled frameworks based on flexible
 bis(imidazole) ligands and long dicarboxylate anions
;
_journal_coden_ASTM CRECF4
_journal_issue 1
_journal_name_full CrystEngComm
_journal_page_first 151
_journal_page_last 159
_journal_paper_doi 10.1039/b816356c
_journal_volume 11
_journal_year 2009
_chemical_formula_moiety 'C28 H22 Cd N4 O5'
_chemical_formula_sum 'C28 H22 Cd N4 O5'
_chemical_formula_weight 606.90
_space_group_IT_number 62
_symmetry_cell_setting orthorhombic
_symmetry_space_group_name_Hall '-P 2ac 2n'
_symmetry_space_group_name_H-M 'P n m a'
_atom_sites_solution_hydrogens geom
_atom_sites_solution_primary direct
_atom_sites_solution_secondary difmap
_audit_creation_method SHELXL-97
_cell_angle_alpha 90.00
_cell_angle_beta 90.00
_cell_angle_gamma 90.00
_cell_formula_units_Z 4
_cell_length_a 14.7584(10)
_cell_length_b 14.2630(9)
_cell_length_c 12.1990(8)
_cell_measurement_reflns_used 2643
_cell_measurement_temperature 293(2)
_cell_measurement_theta_max 26.02
_cell_measurement_theta_min 2.17
_cell_volume 2567.9(3)
_computing_cell_refinement 'SMART (Bruker, 1998)'
_computing_data_collection 'SMART (Bruker, 1998)'
_computing_data_reduction 'SAINT (Bruker, 1998)'
_computing_molecular_graphics 'SHELXTL (Bruker, 1998)'
_computing_publication_material 'SHELXTL (Bruker, 1998)'
_computing_structure_refinement 'SHELXL97 (Sheldrick, 1997)'
_computing_structure_solution 'SHELXS97 (Sheldrick, 1997)'
_diffrn_ambient_temperature 293(2)
_diffrn_measured_fraction_theta_full 1.000
_diffrn_measured_fraction_theta_max 1.000
_diffrn_measurement_device_type 'Bruker APEX CCD area detector'
_diffrn_measurement_method '\f and \w scans'
_diffrn_radiation_monochromator graphite
_diffrn_radiation_source 'fine-focus sealed tube'
_diffrn_radiation_type MoK\a
_diffrn_radiation_wavelength 0.71073
_diffrn_reflns_av_R_equivalents 0.0221
_diffrn_reflns_av_sigmaI/netI 0.0158
_diffrn_reflns_limit_h_max 17
_diffrn_reflns_limit_h_min -18
_diffrn_reflns_limit_k_max 17
_diffrn_reflns_limit_k_min -14
_diffrn_reflns_limit_l_max 15
_diffrn_reflns_limit_l_min -14
_diffrn_reflns_number 13791
_diffrn_reflns_theta_full 25.00
_diffrn_reflns_theta_max 26.02
_diffrn_reflns_theta_min 2.17
_exptl_absorpt_coefficient_mu 0.897
_exptl_absorpt_correction_T_max 0.854
_exptl_absorpt_correction_T_min 0.821
_exptl_absorpt_correction_type multi-scan
_exptl_absorpt_process_details '(SAINT; Bruker, 1998)'
_exptl_crystal_colour colorless
_exptl_crystal_density_diffrn 1.570
_exptl_crystal_density_method 'not measured'
_exptl_crystal_description block
_exptl_crystal_F_000 1224
_exptl_crystal_size_max 0.21
_exptl_crystal_size_mid 0.20
_exptl_crystal_size_min 0.17
_refine_diff_density_max 0.320
_refine_diff_density_min -0.330
_refine_diff_density_rms 0.064
_refine_ls_extinction_method none
_refine_ls_goodness_of_fit_ref 1.043
_refine_ls_hydrogen_treatment constr
_refine_ls_matrix_type full
_refine_ls_number_parameters 193
_refine_ls_number_reflns 2643
_refine_ls_number_restraints 0
_refine_ls_restrained_S_all 1.043
_refine_ls_R_factor_all 0.0248
_refine_ls_R_factor_gt 0.0224
_refine_ls_shift/su_max 0.002
_refine_ls_shift/su_mean 0.000
_refine_ls_structure_factor_coef Fsqd
_refine_ls_weighting_details 'calc w=1/[\s^2^(Fo^2^)+(0.0331P)^2^+1.0110P] where P=(Fo^2^+2Fc^2^)/3'
_refine_ls_weighting_scheme calc
_refine_ls_wR_factor_gt 0.0561
_refine_ls_wR_factor_ref 0.0575
_reflns_number_gt 2436
_reflns_number_total 2643
_reflns_threshold_expression I>2\s(I)
_cod_data_source_file B816356C.txt
_cod_data_source_block compound-5
_cod_depositor_comments
;
 Replaced the incorrect bibliographical reference to the original
 publication with a proper one.

 Antanas Vaitkus,
 2019-09-18
;
_cod_database_code 7200485

loop_
_symmetry_equiv_pos_as_xyz
'x, y, z'
'-x+1/2, -y, z+1/2'
'x+1/2, -y+1/2, -z+1/2'
'-x, y+1/2, -z'
'-x, -y, -z'
'x-1/2, y, -z-1/2'
'-x-1/2, y-1/2, z-1/2'
'x, -y-1/2, z'

loop_
_atom_site_label
_atom_site_type_symbol
_atom_site_fract_x
_atom_site_fract_y
_atom_site_fract_z
_atom_site_U_iso_or_equiv
_atom_site_adp_type
_atom_site_occupancy
_atom_site_symmetry_multiplicity
_atom_site_calc_flag
_atom_site_refinement_flags
_atom_site_disorder_assembly
_atom_site_disorder_group
Cd1 Cd 0.720054(11) 0.2500 0.854893(14) 0.02450(8) Uani 1 2 d S . .
N2 N 0.77853(11) 0.00466(13) 0.65217(14) 0.0369(4) Uani 1 1 d . . .
O2 O 0.62294(11) 0.2500 0.99282(14) 0.0270(4) Uani 1 2 d S . .
O4 O -0.15563(9) 0.32750(11) 0.94707(11) 0.0426(3) Uani 1 1 d . . .
O1 O 0.54938(12) 0.2500 0.83440(14) 0.0334(4) Uani 1 2 d S . .
O3 O 0.22290(12) 0.2500 1.17865(18) 0.0682(9) Uani 1 2 d S . .
N1 N 0.72623(9) 0.12614(11) 0.74242(13) 0.0305(3) Uani 1 1 d . . .
C11 C 0.38156(18) 0.2500 1.1715(2) 0.0338(6) Uani 1 2 d S . .
H11 H 0.3819 0.2500 1.2477 0.041 Uiso 1 2 calc SR . .
C15 C 0.13937(19) 0.2500 1.1253(2) 0.0489(9) Uani 1 2 d S . .
C5 C 0.92285(14) -0.03220(13) 0.55523(16) 0.0365(4) Uani 1 1 d . . .
C8 C 0.54948(16) 0.2500 0.9368(2) 0.0253(5) Uani 1 2 d S . .
C13 C 0.29875(18) 0.2500 1.0007(2) 0.0379(7) Uani 1 2 d S . .
H13 H 0.2439 0.2500 0.9631 0.045 Uiso 1 2 calc SR . .
C18 C -0.02929(17) 0.2500 1.0271(2) 0.0341(6) Uani 1 2 d S . .
C9 C 0.46229(16) 0.2500 0.99947(19) 0.0242(5) Uani 1 2 d S . .
C14 C 0.38040(16) 0.2500 0.9444(2) 0.0295(5) Uani 1 2 d S . .
H14 H 0.3801 0.2500 0.8681 0.035 Uiso 1 2 calc SR . .
C1 C 0.65914(14) 0.09180(16) 0.67568(16) 0.0398(5) Uani 1 1 d . . .
H1 H 0.6009 0.1163 0.6698 0.048 Uiso 1 1 calc R . .
C10 C 0.46189(17) 0.2500 1.1134(2) 0.0285(5) Uani 1 2 d S . .
H10 H 0.5166 0.2500 1.1512 0.034 Uiso 1 2 calc SR . .
C7 C 0.99553(15) 0.02193(14) 0.39066(17) 0.0405(5) Uani 1 1 d . . .
H7 H 0.9918 0.0368 0.3166 0.049 Uiso 1 1 calc R . .
C6 C 0.91925(14) -0.01012(14) 0.44477(17) 0.0408(5) Uani 1 1 d . . .
H6 H 0.8651 -0.0169 0.4067 0.049 Uiso 1 1 calc R . .
C12 C 0.30074(19) 0.2500 1.1145(2) 0.0382(7) Uani 1 2 d S . .
C3 C 0.79715(13) 0.07164(13) 0.72611(16) 0.0351(4) Uani 1 1 d . . .
H3 H 0.8527 0.0787 0.7612 0.042 Uiso 1 1 calc R . .
C19 C -0.11946(17) 0.2500 0.9702(2) 0.0341(6) Uani 1 2 d S . .
C17 C 0.01376(14) 0.16644(17) 1.05205(17) 0.0455(5) Uani 1 1 d . . .
H17 H -0.0144 0.1098 1.0355 0.055 Uiso 1 1 calc R . .
C4 C 0.84020(16) -0.06979(15) 0.6138(2) 0.0474(5) Uani 1 1 d . . .
H4A H 0.8074 -0.1110 0.5646 0.057 Uiso 1 1 calc R . .
H4B H 0.8597 -0.1067 0.6763 0.057 Uiso 1 1 calc R . .
C2 C 0.69067(16) 0.01711(17) 0.62000(18) 0.0448(5) Uani 1 1 d . . .
H2 H 0.6589 -0.0190 0.5695 0.054 Uiso 1 1 calc R . .
C16 C 0.09828(14) 0.1663(2) 1.10139(18) 0.0527(6) Uani 1 1 d . . .
H16 H 0.1268 0.1099 1.1181 0.063 Uiso 1 1 calc R . .

loop_
_atom_site_aniso_label
_atom_site_aniso_U_11
_atom_site_aniso_U_22
_atom_site_aniso_U_33
_atom_site_aniso_U_23
_atom_site_aniso_U_13
_atom_site_aniso_U_12
Cd1 0.02309(11) 0.02433(11) 0.02609(11) 0.000 0.00171(6) 0.000
N2 0.0418(10) 0.0293(9) 0.0394(10) -0.0099(7) 0.0114(7) -0.0042(7)
O2 0.0202(8) 0.0268(9) 0.0339(9) 0.000 0.0003(7) 0.000
O4 0.0314(7) 0.0517(9) 0.0446(8) 0.0040(7) -0.0063(6) 0.0022(7)
O1 0.0253(9) 0.0440(11) 0.0309(10) 0.000 0.0033(7) 0.000
O3 0.0198(11) 0.160(3) 0.0246(10) 0.000 0.0002(8) 0.000
N1 0.0302(8) 0.0309(8) 0.0303(8) -0.0029(7) 0.0028(6) -0.0006(6)
C11 0.0283(14) 0.0510(17) 0.0220(12) 0.000 -0.0024(10) 0.000
C15 0.0202(14) 0.104(3) 0.0229(14) 0.000 0.0040(10) 0.000
C5 0.0490(11) 0.0209(8) 0.0395(11) -0.0090(8) 0.0112(9) 0.0012(8)
C8 0.0239(12) 0.0176(11) 0.0346(13) 0.000 0.0033(10) 0.000
C13 0.0218(12) 0.065(2) 0.0266(13) 0.000 -0.0040(10) 0.000
C18 0.0233(12) 0.0547(17) 0.0243(12) 0.000 0.0041(10) 0.000
C9 0.0210(11) 0.0211(11) 0.0304(12) 0.000 0.0011(9) 0.000
C14 0.0270(13) 0.0377(14) 0.0237(12) 0.000 -0.0001(10) 0.000
C1 0.0327(10) 0.0484(12) 0.0383(10) -0.0063(9) -0.0019(8) -0.0017(9)
C10 0.0217(12) 0.0336(14) 0.0301(12) 0.000 -0.0055(10) 0.000
C7 0.0574(13) 0.0334(11) 0.0307(9) -0.0036(8) 0.0058(9) 0.0035(10)
C6 0.0455(11) 0.0364(11) 0.0404(11) -0.0102(9) -0.0011(9) 0.0028(9)
C12 0.0214(13) 0.064(2) 0.0290(13) 0.000 0.0019(11) 0.000
C3 0.0342(10) 0.0313(10) 0.0398(11) -0.0081(8) 0.0022(8) -0.0014(8)
C19 0.0227(13) 0.0539(18) 0.0256(13) 0.000 0.0053(10) 0.000
C17 0.0340(10) 0.0610(14) 0.0415(11) -0.0052(10) -0.0025(9) 0.0059(10)
C4 0.0561(13) 0.0281(10) 0.0579(13) -0.0115(10) 0.0212(11) -0.0015(10)
C2 0.0429(12) 0.0504(13) 0.0411(11) -0.0143(10) -0.0001(9) -0.0103(10)
C16 0.0377(12) 0.0794(18) 0.0408(12) -0.0018(12) -0.0034(10) 0.0197(12)

loop_
_atom_type_symbol
_atom_type_description
_atom_type_scat_dispersion_real
_atom_type_scat_dispersion_imag
_atom_type_scat_source
C C 0.0033 0.0016 'International Tables Vol C Tables 4.2.6.8 and 6.1.1.4'
H H 0.0000 0.0000 'International Tables Vol C Tables 4.2.6.8 and 6.1.1.4'
N N 0.0061 0.0033 'International Tables Vol C Tables 4.2.6.8 and 6.1.1.4'
O O 0.0106 0.0060 'International Tables Vol C Tables 4.2.6.8 and 6.1.1.4'
Cd Cd -0.8075 1.2024 'International Tables Vol C Tables 4.2.6.8 and 6.1.1.4'

loop_
_geom_angle_atom_site_label_1
_geom_angle_atom_site_label_2
_geom_angle_atom_site_label_3
_geom_angle
_geom_angle_site_symmetry_1
_geom_angle_site_symmetry_3
_geom_angle_publ_flag
O2 Cd1 N1 119.53(4) . . ?
O2 Cd1 N1 119.53(4) . 8_565 ?
N1 Cd1 N1 104.21(8) . 8_565 ?
O2 Cd1 O4 97.93(5) . 1_655 ?
N1 Cd1 O4 127.92(5) . 1_655 ?
N1 Cd1 O4 83.88(5) 8_565 1_655 ?
O2 Cd1 O4 97.93(5) . 8_665 ?
N1 Cd1 O4 83.88(5) . 8_665 ?
N1 Cd1 O4 127.92(5) 8_565 8_665 ?
O4 Cd1 O4 54.38(7) 1_655 8_665 ?
O2 Cd1 O1 55.24(6) . . ?
N1 Cd1 O1 88.85(4) . . ?
N1 Cd1 O1 88.85(4) 8_565 . ?
O4 Cd1 O1 143.19(4) 1_655 . ?
O4 Cd1 O1 143.19(4) 8_665 . ?
O2 Cd1 C8 27.92(7) . . ?
N1 Cd1 C8 105.31(5) . . ?
N1 Cd1 C8 105.31(5) 8_565 . ?
O4 Cd1 C8 122.23(6) 1_655 . ?
O4 Cd1 C8 122.23(6) 8_665 . ?
O1 Cd1 C8 27.33(6) . . ?
O2 Cd1 C19 99.71(7) . 1_655 ?
N1 Cd1 C19 106.14(5) . 1_655 ?
N1 Cd1 C19 106.14(5) 8_565 1_655 ?
O4 Cd1 C19 27.20(4) 1_655 1_655 ?
O4 Cd1 C19 27.20(4) 8_665 1_655 ?
O1 Cd1 C19 154.96(7) . 1_655 ?
C8 Cd1 C19 127.63(8) . 1_655 ?
C3 N2 C2 107.15(17) . . ?
C3 N2 C4 126.81(18) . . ?
C2 N2 C4 126.03(18) . . ?
C8 O2 Cd1 98.22(14) . . ?
C19 O4 Cd1 91.41(13) . 1_455 ?
C8 O1 Cd1 84.26(14) . . ?
C12 O3 C15 117.9(2) . . ?
C3 N1 C1 105.83(16) . . ?
C3 N1 Cd1 126.15(12) . . ?
C1 N1 Cd1 128.02(13) . . ?
C12 C11 C10 118.9(2) . . ?
C12 C11 H11 120.6 . . ?
C10 C11 H11 120.6 . . ?
C16 C15 C16 121.2(3) 8_565 . ?
C16 C15 O3 119.38(14) 8_565 . ?
C16 C15 O3 119.38(14) . . ?
C7 C5 C6 118.31(19) 5_756 . ?
C7 C5 C4 121.01(19) 5_756 . ?
C6 C5 C4 120.6(2) . . ?
O1 C8 O2 122.3(2) . . ?
O1 C8 C9 120.6(2) . . ?
O2 C8 C9 117.1(2) . . ?
O1 C8 Cd1 68.41(13) . . ?
O2 C8 Cd1 53.86(11) . . ?
C9 C8 Cd1 170.96(17) . . ?
C14 C13 C12 118.5(2) . . ?
C14 C13 H13 120.8 . . ?
C12 C13 H13 120.8 . . ?
C17 C18 C17 118.8(3) 8_565 . ?
C17 C18 C19 120.57(13) 8_565 . ?
C17 C18 C19 120.57(13) . . ?
C14 C9 C10 118.8(2) . . ?
C14 C9 C8 120.2(2) . . ?
C10 C9 C8 120.9(2) . . ?
C9 C14 C13 121.2(2) . . ?
C9 C14 H14 119.4 . . ?
C13 C14 H14 119.4 . . ?
C2 C1 N1 109.41(19) . . ?
C2 C1 H1 125.3 . . ?
N1 C1 H1 125.3 . . ?
C11 C10 C9 121.1(2) . . ?
C11 C10 H10 119.4 . . ?
C9 C10 H10 119.4 . . ?
C5 C7 C6 121.13(19) 5_756 . ?
C5 C7 H7 119.4 5_756 . ?
C6 C7 H7 119.4 . . ?
C7 C6 C5 120.6(2) . . ?
C7 C6 H6 119.7 . . ?
C5 C6 H6 119.7 . . ?
C11 C12 C13 121.5(3) . . ?
C11 C12 O3 115.5(2) . . ?
C13 C12 O3 123.1(3) . . ?
N1 C3 N2 111.00(17) . . ?
N1 C3 H3 124.5 . . ?
N2 C3 H3 124.5 . . ?
O4 C19 O4 122.7(2) . 8_565 ?
O4 C19 C18 118.65(12) . . ?
O4 C19 C18 118.65(12) 8_565 . ?
O4 C19 Cd1 61.39(12) . 1_455 ?
O4 C19 Cd1 61.39(12) 8_565 1_455 ?
C18 C19 Cd1 176.81(17) . 1_455 ?
C18 C17 C16 120.7(2) . . ?
C18 C17 H17 119.6 . . ?
C16 C17 H17 119.6 . . ?
N2 C4 C5 113.11(17) . . ?
N2 C4 H4A 109.0 . . ?
C5 C4 H4A 109.0 . . ?
N2 C4 H4B 109.0 . . ?
C5 C4 H4B 109.0 . . ?
H4A C4 H4B 107.8 . . ?
C1 C2 N2 106.61(18) . . ?
C1 C2 H2 126.7 . . ?
N2 C2 H2 126.7 . . ?
C15 C16 C17 119.3(2) . . ?
C15 C16 H16 120.4 . . ?
C17 C16 H16 120.4 . . ?

loop_
_geom_bond_atom_site_label_1
_geom_bond_atom_site_label_2
_geom_bond_distance
_geom_bond_site_symmetry_2
_geom_bond_publ_flag
Cd1 O2 2.2102(17) . ?
Cd1 N1 2.2387(15) . ?
Cd1 N1 2.2387(15) 8_565 ?
Cd1 O4 2.4191(14) 1_655 ?
Cd1 O4 2.4191(14) 8_665 ?
Cd1 O1 2.5313(18) . ?
Cd1 C8 2.709(2) . ?
Cd1 C19 2.755(3) 1_655 ?
N2 C3 1.342(3) . ?
N2 C2 1.366(3) . ?
N2 C4 1.475(3) . ?
O2 C8 1.281(3) . ?
O4 C19 1.2596(19) . ?
O4 Cd1 2.4191(14) 1_455 ?
O1 C8 1.250(3) . ?
O3 C12 1.390(3) . ?
O3 C15 1.394(3) . ?
N1 C3 1.319(2) . ?
N1 C1 1.372(2) . ?
C11 C12 1.381(4) . ?
C11 C10 1.381(4) . ?
C11 H11 0.9300 . ?
C15 C16 1.371(3) 8_565 ?
C15 C16 1.371(3) . ?
C5 C7 1.381(3) 5_756 ?
C5 C6 1.385(3) . ?
C5 C4 1.512(3) . ?
C8 C9 1.497(3) . ?
C13 C14 1.387(4) . ?
C13 C12 1.388(4) . ?
C13 H13 0.9300 . ?
C18 C17 1.385(3) 8_565 ?
C18 C17 1.385(3) . ?
C18 C19 1.501(4) . ?
C9 C14 1.383(3) . ?
C9 C10 1.390(3) . ?
C14 H14 0.9300 . ?
C1 C2 1.346(3) . ?
C1 H1 0.9300 . ?
C10 H10 0.9300 . ?
C7 C5 1.381(3) 5_756 ?
C7 C6 1.383(3) . ?
C7 H7 0.9300 . ?
C6 H6 0.9300 . ?
C3 H3 0.9300 . ?
C19 O4 1.2596(19) 8_565 ?
C19 Cd1 2.755(3) 1_455 ?
C17 C16 1.385(3) . ?
C17 H17 0.9300 . ?
C4 H4A 0.9700 . ?
C4 H4B 0.9700 . ?
C2 H2 0.9300 . ?
C16 H16 0.9300 . ?
